data_2221438
loop_
_publ_author_name
'Xing, Jianxin'

_publ_section_title
{2,2'-[4,5-Dibromo-<i>o</i>-phenylenebis(nitrilodimethylidyne)]diphenolato-\k^4^<i>O</i>,<i>N</i>,<i>N</i>',<i>O</i>'}(methanol-\k<i>O</i>)copper(II)
_journal_coeditor_code LH2794
_journal_issue 4
_journal_name_full 'Acta Crystallographica Section E'
_journal_page_first m469
_journal_paper_doi 10.1107/S1600536809011179
_journal_volume 65
_journal_year 2009
_chemical_formula_iupac '[Cu (C20 H12 Br2 N2 O2) (C H4 O)]'
_chemical_formula_moiety 'C21 H16 Br2 Cu N2 O3'
_chemical_formula_sum 'C21 H16 Br2 Cu N2 O3'
_chemical_formula_weight 567.72
_chemical_name_systematic
;
{2,2'-[4,5-Dibromo-<i>o</i>-phenylenebis(nitrilodimethylidyne)]diphenolato-
\k^4^<i>O</i>,<i>N</i>,<i>N</i>',<i>O</i>'}(methanol-\k<i>O</i>)copper(II)
;
_space_group_IT_number 62
_symmetry_cell_setting orthorhombic
_symmetry_space_group_name_Hall '-P 2ac 2n'
_symmetry_space_group_name_H-M 'P n m a'
_atom_sites_solution_hydrogens geom
_atom_sites_solution_primary direct
_atom_sites_solution_secondary difmap
_audit_creation_method SHELXL-97
_cell_angle_alpha 90.00
_cell_angle_beta 90.00
_cell_angle_gamma 90.00
_cell_formula_units_Z 4
_cell_length_a 19.164(4)
_cell_length_b 19.416(4)
_cell_length_c 5.3287(10)
_cell_measurement_reflns_used 1834
_cell_measurement_temperature 273(2)
_cell_measurement_theta_max 22.234
_cell_measurement_theta_min 2.987
_cell_volume 1982.7(7)
_computing_cell_refinement 'SAINT-Plus (Bruker, 2001)'
_computing_data_collection 'APEX2 (Bruker, 2004)'
_computing_data_reduction 'SAINT-Plus (Bruker, 2001)'
_computing_molecular_graphics 'SHELXTL (Sheldrick, 2008)'
_computing_publication_material 'SHELXTL (Sheldrick, 2008)'
_computing_structure_refinement 'SHELXL97 (Sheldrick, 2008)'
_computing_structure_solution 'SHELXS97 (Sheldrick, 2008)'
_diffrn_ambient_temperature 273(2)
_diffrn_measured_fraction_theta_full 0.996
_diffrn_measured_fraction_theta_max 0.996
_diffrn_measurement_device_type 'Bruker APEXII CCD area-detector'
_diffrn_measurement_method '\f and \w'
_diffrn_radiation_monochromator graphite
_diffrn_radiation_source 'fine-focus sealed tube'
_diffrn_radiation_type MoK\a
_diffrn_radiation_wavelength 0.71073
_diffrn_reflns_av_R_equivalents 0.0455
_diffrn_reflns_av_sigmaI/netI 0.0371
_diffrn_reflns_limit_h_max 16
_diffrn_reflns_limit_h_min -23
_diffrn_reflns_limit_k_max 23
_diffrn_reflns_limit_k_min -23
_diffrn_reflns_limit_l_max 6
_diffrn_reflns_limit_l_min -6
_diffrn_reflns_number 9881
_diffrn_reflns_theta_full 25.99
_diffrn_reflns_theta_max 25.99
_diffrn_reflns_theta_min 2.10
_exptl_absorpt_coefficient_mu 5.158
_exptl_absorpt_correction_T_max 0.5536
_exptl_absorpt_correction_T_min 0.4105
_exptl_absorpt_correction_type multi-scan
_exptl_absorpt_process_details '(SADABS; Sheldrick, 1996)'
_exptl_crystal_colour red
_exptl_crystal_density_diffrn 1.902
_exptl_crystal_density_meas 1.902
_exptl_crystal_density_method 'not measured'
_exptl_crystal_description block
_exptl_crystal_F_000 1116
_exptl_crystal_size_max 0.21
_exptl_crystal_size_mid 0.15
_exptl_crystal_size_min 0.13
_refine_diff_density_max 1.228
_refine_diff_density_min -1.819
_refine_ls_extinction_method none
_refine_ls_goodness_of_fit_ref 1.062
_refine_ls_hydrogen_treatment constr
_refine_ls_matrix_type full
_refine_ls_number_parameters 137
_refine_ls_number_reflns 2004
_refine_ls_number_restraints 242
_refine_ls_restrained_S_all 1.100
_refine_ls_R_factor_all 0.0627
_refine_ls_R_factor_gt 0.0425
_refine_ls_shift/su_max 0.000
_refine_ls_shift/su_mean 0.000
_refine_ls_structure_factor_coef Fsqd
_refine_ls_weighting_details 'calc w=1/[\s^2^(Fo^2^)+(0.0453P)^2^+5.5878P] where P=(Fo^2^+2Fc^2^)/3'
_refine_ls_weighting_scheme calc
_refine_ls_wR_factor_gt 0.1006
_refine_ls_wR_factor_ref 0.1105
_reflns_number_gt 1517
_reflns_number_total 2004
_reflns_threshold_expression I>2\s(I)
_cod_data_source_file lh2794.cif
_cod_data_source_block I
_cod_original_cell_volume 1982.7(6)
_cod_database_code 2221438
_cod_database_fobs_code 2221438

loop_
_symmetry_equiv_pos_as_xyz
'x, y, z'
'-x+1/2, -y, z+1/2'
'-x, y+1/2, -z'
'x+1/2, -y+1/2, -z+1/2'
'-x, -y, -z'
'x-1/2, y, -z-1/2'
'x, -y-1/2, z'
'-x-1/2, y-1/2, z-1/2'

loop_
_atom_site_type_symbol
_atom_site_label
_atom_site_fract_x
_atom_site_fract_y
_atom_site_fract_z
_atom_site_U_iso_or_equiv
_atom_site_adp_type
_atom_site_calc_flag
_atom_site_refinement_flags
_atom_site_occupancy
_atom_site_disorder_assembly
_atom_site_disorder_group
Cu Cu1 0.12529(5) 0.7500 1.11061(15) 0.0314(2) Uani d S 1 . .
Br Br1 -0.10466(3) 0.66291(3) 0.15521(10) 0.0450(2) Uani d . 1 . .
O O1 0.1647(2) 0.68206(19) 1.3271(6) 0.0423(9) Uani d . 1 . .
O O2 0.2119(3) 0.7500 0.8053(11) 0.0547(10) Uani d SDU 1 . .
H H2A 0.1990 0.7500 0.6587 0.066 Uiso d SRD 1 . .
N N1 0.0729(2) 0.6827(2) 0.9116(7) 0.0301(9) Uani d . 1 . .
C C1 0.0321(3) 0.7138(3) 0.7227(9) 0.0347(9) Uani d U 1 . .
C C2 -0.0080(3) 0.6782(3) 0.5479(9) 0.0367(9) Uani d U 1 . .
H H2 -0.0076 0.6304 0.5456 0.044 Uiso calc R 1 . .
C C3 -0.0485(3) 0.7142(3) 0.3777(9) 0.0327(10) Uani d U 1 . .
C C4 0.0738(3) 0.6172(3) 0.9476(10) 0.0394(8) Uani d U 1 . .
H H4 0.0472 0.5905 0.8391 0.047 Uiso calc R 1 . .
C C5 0.1119(3) 0.5817(3) 1.1386(9) 0.0392(8) Uani d U 1 . .
C C6 0.1546(3) 0.6165(3) 1.3181(9) 0.0397(9) Uani d U 1 . .
C C7 0.1889(3) 0.5735(3) 1.4984(10) 0.0416(9) Uani d U 1 . .
H H7 0.2177 0.5936 1.6182 0.050 Uiso calc R 1 . .
C C8 0.1056(3) 0.5104(3) 1.1487(10) 0.0425(9) Uani d U 1 . .
H H8 0.0772 0.4889 1.0308 0.051 Uiso calc R 1 . .
C C9 0.1388(3) 0.4700(3) 1.3222(10) 0.0441(10) Uani d U 1 . .
H H9 0.1339 0.4224 1.3226 0.053 Uiso calc R 1 . .
C C10 0.1804(3) 0.5040(3) 1.4990(11) 0.0433(10) Uani d U 1 . .
H H10 0.2030 0.4779 1.6207 0.052 Uiso d R 1 . .
C C11 0.2775(5) 0.7500 0.8417(18) 0.067(2) Uani d SDU 1 . .
H H11A 0.3003 0.7274 0.7040 0.101 Uiso calc PR 0.50 . .
H H11B 0.2878 0.7260 0.9947 0.101 Uiso calc PR 0.50 . .
H H11C 0.2938 0.7966 0.8539 0.101 Uiso calc PR 0.50 . .

loop_
_atom_site_aniso_label
_atom_site_aniso_U_11
_atom_site_aniso_U_22
_atom_site_aniso_U_33
_atom_site_aniso_U_12
_atom_site_aniso_U_13
_atom_site_aniso_U_23
Cu1 0.0344(5) 0.0327(5) 0.0269(4) 0.000 -0.0054(4) 0.000
Br1 0.0519(4) 0.0464(4) 0.0369(3) -0.0063(3) -0.0153(2) -0.0044(2)
O1 0.053(2) 0.039(2) 0.036(2) 0.0042(18) -0.0152(17) 0.0006(16)
O2 0.048(2) 0.076(2) 0.040(2) 0.000 -0.0030(18) 0.000
N1 0.031(2) 0.032(2) 0.027(2) 0.0034(18) -0.0029(17) 0.0005(18)
C1 0.0348(17) 0.0422(17) 0.0272(16) 0.0003(15) -0.0009(15) 0.0008(15)
C2 0.0377(19) 0.042(2) 0.0308(18) -0.0010(17) -0.0037(17) 0.0007(17)
C3 0.033(2) 0.040(2) 0.0252(19) -0.0030(18) -0.0033(17) -0.0008(18)
C4 0.0398(16) 0.0449(17) 0.0336(16) 0.0007(15) -0.0047(14) 0.0008(14)
C5 0.0406(17) 0.0443(17) 0.0327(16) 0.0021(15) -0.0034(15) 0.0009(15)
C6 0.0397(17) 0.0469(18) 0.0326(16) 0.0026(16) -0.0015(15) 0.0020(15)
C7 0.0446(19) 0.0446(19) 0.0355(18) 0.0035(18) -0.0059(17) 0.0017(17)
C8 0.0452(18) 0.0444(18) 0.0380(18) 0.0005(17) -0.0052(16) 0.0017(16)
C9 0.048(2) 0.044(2) 0.0400(19) 0.0020(18) -0.0039(17) 0.0039(17)
C10 0.047(2) 0.0451(19) 0.0381(19) 0.0044(18) -0.0044(17) 0.0055(17)
C11 0.052(4) 0.090(4) 0.060(4) 0.000 0.002(4) 0.000

loop_
_atom_type_symbol
_atom_type_description
_atom_type_scat_dispersion_real
_atom_type_scat_dispersion_imag
_atom_type_scat_source
C C 0.0033 0.0016 'International Tables Vol C Tables 4.2.6.8 and 6.1.1.4'
H H 0.0000 0.0000 'International Tables Vol C Tables 4.2.6.8 and 6.1.1.4'
N N 0.0061 0.0033 'International Tables Vol C Tables 4.2.6.8 and 6.1.1.4'
O O 0.0106 0.0060 'International Tables Vol C Tables 4.2.6.8 and 6.1.1.4'
Cu Cu 0.3201 1.2651 'International Tables Vol C Tables 4.2.6.8 and 6.1.1.4'
Br Br -0.2901 2.4595 'International Tables Vol C Tables 4.2.6.8 and 6.1.1.4'

loop_
_geom_angle_atom_site_label_1
_geom_angle_atom_site_label_2
_geom_angle_atom_site_label_3
_geom_angle_site_symmetry_1
_geom_angle_site_symmetry_3
_geom_angle
_geom_angle_publ_flag
O1 Cu1 O1 7_575 . 87.5(2) ?
O1 Cu1 N1 7_575 7_575 93.95(16) ?
O1 Cu1 N1 . 7_575 172.22(18) ?
O1 Cu1 N1 7_575 . 172.22(18) ?
O1 Cu1 N1 . . 93.95(16) ?
N1 Cu1 N1 7_575 . 83.6(2) ?
O1 Cu1 O2 7_575 . 98.09(16) ?
O1 Cu1 O2 . . 98.09(16) ?
N1 Cu1 O2 7_575 . 89.29(16) ?
N1 Cu1 O2 . . 89.29(16) ?
C6 O1 Cu1 . . 127.0(3) ?
C11 O2 Cu1 . . 126.8(6) ?
C11 O2 H2A . . 116.4 ?
Cu1 O2 H2A . . 116.8 ?
C4 N1 C1 . . 122.6(4) ?
C4 N1 Cu1 . . 124.8(3) ?
C1 N1 Cu1 . . 112.6(3) ?
C2 C1 C1 . 7_575 119.8(3) ?
C2 C1 N1 . . 124.8(5) ?
C1 C1 N1 7_575 . 115.4(3) ?
C3 C2 C1 . . 119.9(5) ?
C3 C2 H2 . . 120.1 ?
C1 C2 H2 . . 120.1 ?
C2 C3 C3 . 7_575 120.3(3) ?
C2 C3 Br1 . . 117.7(4) ?
C3 C3 Br1 7_575 . 121.90(15) ?
N1 C4 C5 . . 126.3(5) ?
N1 C4 H4 . . 116.9 ?
C5 C4 H4 . . 116.9 ?
C8 C5 C6 . . 119.6(5) ?
C8 C5 C4 . . 117.7(5) ?
C6 C5 C4 . . 122.7(5) ?
O1 C6 C5 . . 125.3(5) ?
O1 C6 C7 . . 118.9(5) ?
C5 C6 C7 . . 115.9(5) ?
C10 C7 C6 . . 121.7(5) ?
C10 C7 H7 . . 119.1 ?
C6 C7 H7 . . 119.1 ?
C9 C8 C5 . . 123.8(5) ?
C9 C8 H8 . . 118.1 ?
C5 C8 H8 . . 118.1 ?
C8 C9 C10 . . 116.7(6) ?
C8 C9 H9 . . 121.6 ?
C10 C9 H9 . . 121.6 ?
C7 C10 C9 . . 122.3(5) ?
C7 C10 H10 . . 119.2 ?
C9 C10 H10 . . 118.5 ?
O2 C11 H11A . . 109.5 ?
O2 C11 H11B . . 109.5 ?
H11A C11 H11B . . 109.5 ?
O2 C11 H11C . . 109.5 ?
H11A C11 H11C . . 109.5 ?
H11B C11 H11C . . 109.5 ?

loop_
_geom_bond_atom_site_label_1
_geom_bond_atom_site_label_2
_geom_bond_site_symmetry_2
_geom_bond_distance
_geom_bond_publ_flag
Cu1 O1 7_575 1.908(4) ?
Cu1 O1 . 1.908(3) ?
Cu1 N1 7_575 1.960(4) ?
Cu1 N1 . 1.960(4) ?
Cu1 O2 . 2.324(6) ?
Br1 C3 . 1.886(5) ?
O1 C6 . 1.289(7) ?
O2 C11 . 1.271(9) ?
O2 H2A . 0.8199 ?
N1 C4 . 1.285(7) ?
N1 C1 . 1.410(6) ?
C1 C2 . 1.392(7) ?
C1 C1 7_575 1.405(10) ?
C2 C3 . 1.383(7) ?
C2 H2 . 0.9300 ?
C3 C3 7_575 1.388(10) ?
C4 C5 . 1.430(7) ?
C4 H4 . 0.9300 ?
C5 C8 . 1.390(8) ?
C5 C6 . 1.429(7) ?
C6 C7 . 1.432(7) ?
C7 C10 . 1.358(8) ?
C7 H7 . 0.9300 ?
C8 C9 . 1.368(7) ?
C8 H8 . 0.9300 ?
C9 C10 . 1.399(8) ?
C9 H9 . 0.9300 ?
C10 H10 . 0.9300 ?
C11 H11A . 0.9600 ?
C11 H11B . 0.9600 ?
C11 H11C . 0.9600 ?

loop_
_geom_hbond_atom_site_label_D
_geom_hbond_atom_site_label_H
_geom_hbond_atom_site_label_A
_geom_hbond_site_symmetry_A
_geom_hbond_distance_DH
_geom_hbond_distance_HA
_geom_hbond_distance_DA
_geom_hbond_angle_DHA
O2 H2A O1 1_554 0.82 2.30 3.009(6) 144.9
